data_2102434
loop_
_publ_author_name
'Marsh, Richard E.'

_publ_section_title
;
 Space group <i>Cc</i>: an update
;
_journal_issue 2
_journal_name_full 'Acta Crystallographica Section B'
_journal_page_first 252
_journal_page_last 253
_journal_paper_doi 10.1107/S0108768104003878
_journal_volume 60
_journal_year 2004
_chemical_formula_moiety 'C32 H28 N10 O4 S4 Cu, 2(C H3 O H)'
_chemical_formula_sum 'C34 H36 Cu N10 O6 S4'
_space_group_crystal_system monoclinic
_space_group_IT_number 15
_space_group_name_Hall '-C 2yc'
_space_group_name_H-M_alt 'C 1 2/c 1'
_audit_creation_method CRYM
_cell_angle_alpha 90
_cell_angle_beta 97.28
_cell_angle_gamma 90
_cell_formula_units_Z 4
_cell_length_a 18.8290
_cell_length_b 12.2060
_cell_length_c 17.2330
_cell_volume 3928.677
_cod_data_source_file bk0142.cif
_cod_data_source_block VADMET
_cod_depositor_comments
;
 Updating space group information and adding the symmetry operation list.

 Antanas Vaitkus,
 2018-06-14

 Adding the _cell_formula_units_Z data item.

 Antanas Vaitkus,
 2017-08-05

 Marking attached hydrogen atoms.

 Antanas Vaitkus,
 2017-03-27

  Added moiety chemical formula from Marsh (2004) paper.
  The summary chemical formula is calculated from moiety formula using
  AdHocParser
  (svn://www.crystallography.net/cod-tools/trunk/Formulae/AdHocParser.yp,
  revision 1441.)

  Andrius Merkys
  2013-11-11
;
_cod_original_sg_symbol_H-M C2/c
_cod_database_code 2102434

loop_
_space_group_symop_id
_space_group_symop_operation_xyz
1 x,y,z
2 -x,y,-z+1/2
3 -x,-y,-z
4 x,-y,z+1/2
5 x+1/2,y+1/2,z
6 -x+1/2,y+1/2,-z+1/2
7 -x+1/2,-y+1/2,-z
8 x+1/2,-y+1/2,z+1/2

loop_
_atom_site_label
_atom_site_type_symbol
_atom_site_fract_x
_atom_site_fract_y
_atom_site_fract_z
_atom_site_attached_hydrogens
Cu1 Cu 0.00000 0.02180 0.25000 0
S1 S 0.07895 -0.20370 0.43960 0
S2 S 0.20640 -0.08590 0.36155 0
O1 O 0.22620 -0.19945 0.37845 0
O2 O 0.24895 -0.03065 0.30880 0
N1 N 0.00675 -0.08590 0.33545 0
N2 N 0.12680 -0.07160 0.32475 0
N3 N 0.24510 0.16050 0.65890 0
N4 N -0.04765 0.13380 0.30890 0
N5 N -0.13855 0.22505 0.34660 0
C1 C 0.07265 -0.11425 0.36025 0
C2 C -0.01170 -0.19720 0.43720 0
C3 C -0.04165 -0.13500 0.37915 0
C4 C 0.21765 -0.01565 0.45040 0
C5 C 0.19230 0.09000 0.45385 0
C6 C 0.20160 0.14545 0.52390 0
C7 C 0.23500 0.10080 0.59200 0
C8 C 0.25860 -0.00745 0.58745 0
C9 C 0.25020 -0.06460 0.51770 0
C10 C -0.11600 0.13460 0.31420 0
C11 C -0.07960 0.29100 0.36505 0
C12 C -0.02235 0.23325 0.34075 0
C13 C 0.04485 0.27825 0.35070 0
C14 C 0.05345 0.38090 0.38260 0
C15 C -0.00390 0.43750 0.40480 0
C16 C -0.07090 0.39415 0.39705 0
C33 C -0.10825 -0.36450 0.26870 3
O5 O -0.15075 -0.35650 0.33095 1
H1 H 0.21850 0.22450 0.66250 0
H2 H 0.25350 0.11500 0.69600 0
H3 H -0.18150 0.24150 0.35350 0
H4 H -0.03250 -0.22700 0.47650 0
H5 H -0.09130 -0.11950 0.36500 0
H6 H 0.17035 0.12225 0.41200 0
H7? H 0.18800 0.20600 0.52550 0
H8 H 0.28060 -0.04135 0.63235 0
H9 H 0.26650 -0.13250 0.51450 0
H10 H -0.14550 0.08150 0.29900 0
H11? H 0.07950 0.24350 0.33900 0
H12 H 0.09675 0.41205 0.38895 0
H13 H 0.00180 0.50500 0.42525 0
H14 H -0.10690 0.43070 0.40860 0
